data_1564279
loop_
_publ_author_name
'Eagling, Louise'
'Leonard, Daniel J.'
'Schwarz, Maria'
'Urruzuno, I\~naki'
'Boden, Grace'
'Wailes, J. Steven'
'Ward, John W.'
'Clayden, Jonathan'

_publ_section_title
;
 &#x2018;Reverse biomimetic&#x2019; synthesis of l-arogenate and its
 stabilized analogues from l-tyrosine
;
_journal_name_full 'Chemical Science'
_journal_paper_doi 10.1039/D1SC03554A
_journal_year 2021
_chemical_absolute_configuration syn
_chemical_formula_moiety 'C17 H24 N2 O3'
_chemical_formula_sum 'C17 H24 N2 O3'
_chemical_formula_weight 304.38
_space_group_crystal_system monoclinic
_space_group_IT_number 4
_space_group_name_Hall 'P 2yb'
_space_group_name_H-M_alt 'P 1 21 1'
_atom_sites_solution_hydrogens geom
_audit_creation_date 2018-06-07
_audit_creation_method
;
Olex2 1.2
(compiled 2018.05.29 svn.r3508 for OlexSys, GUI svn.r5506)
;
_audit_update_record
;
2021-03-12 deposited with the CCDC.	2021-07-12 downloaded from the CCDC.
;
_cell_angle_alpha 90
_cell_angle_beta 95.471(3)
_cell_angle_gamma 90
_cell_formula_units_Z 2
_cell_length_a 5.7444(2)
_cell_length_b 12.0901(5)
_cell_length_c 12.1546(6)
_cell_measurement_reflns_used 1785
_cell_measurement_temperature 100(2)
_cell_measurement_theta_max 26.81
_cell_measurement_theta_min 2.38
_cell_volume 840.30(6)
_computing_cell_refinement 'SAINT v8.37A (Bruker, 2015)'
_computing_data_collection 'Bruker Apex suite'
_computing_data_reduction 'SAINT v8.37A (Bruker, 2015)'
_computing_molecular_graphics 'Olex2 (Dolomanov et al., 2009)'
_computing_publication_material 'Olex2 (Dolomanov et al., 2009)'
_computing_structure_refinement 'ShelXL (Sheldrick, 2015)'
_computing_structure_solution 'SHELXT 2014/5 (Sheldrick, 2014)'
_diffrn_ambient_temperature 100(2)
_diffrn_detector 'Bruker area detector'
_diffrn_detector_type 'CCD area detector'
_diffrn_measured_fraction_theta_full 0.999
_diffrn_measured_fraction_theta_max 0.998
_diffrn_measurement_device 'Bruker Apex II kappa CCD area detector'
_diffrn_measurement_device_type 'Bruker APEX-II CCD'
_diffrn_measurement_method '\f and \w scans'
_diffrn_radiation_monochromator graphite
_diffrn_radiation_type MoK\a
_diffrn_radiation_wavelength 0.71073
_diffrn_reflns_av_R_equivalents 0.0355
_diffrn_reflns_av_unetI/netI 0.0476
_diffrn_reflns_Laue_measured_fraction_full 0.999
_diffrn_reflns_Laue_measured_fraction_max 0.998
_diffrn_reflns_limit_h_max 7
_diffrn_reflns_limit_h_min -7
_diffrn_reflns_limit_k_max 15
_diffrn_reflns_limit_k_min -8
_diffrn_reflns_limit_l_max 15
_diffrn_reflns_limit_l_min -15
_diffrn_reflns_number 6822
_diffrn_reflns_point_group_measured_fraction_full 0.850
_diffrn_reflns_point_group_measured_fraction_max 0.827
_diffrn_reflns_theta_full 25.242
_diffrn_reflns_theta_max 27.082
_diffrn_reflns_theta_min 2.381
_diffrn_source 'fine-focus sealed tube'
_diffrn_standards_number 0
_exptl_absorpt_coefficient_mu 0.083
_exptl_absorpt_correction_T_max 0.7455
_exptl_absorpt_correction_T_min 0.6244
_exptl_absorpt_correction_type multi-scan
_exptl_absorpt_process_details
'SADABS-2014/5 (Bruker,2014/5) was used for absorption correction. wR2(int) was 0.0549 before and 0.0433 after correction. The Ratio of minimum to maximum transmission is 0.8376. The \l/2 correction factor is Not present.'
_exptl_crystal_colour colourless
_exptl_crystal_colour_primary colourless
_exptl_crystal_density_diffrn 1.203
_exptl_crystal_description block
_exptl_crystal_F_000 328
_exptl_crystal_size_max 0.32
_exptl_crystal_size_mid 0.24
_exptl_crystal_size_min 0.2
_refine_diff_density_max 0.213
_refine_diff_density_min -0.206
_refine_diff_density_rms 0.042
_refine_ls_extinction_method none
_refine_ls_goodness_of_fit_ref 1.021
_refine_ls_hydrogen_treatment constr
_refine_ls_matrix_type full
_refine_ls_number_parameters 205
_refine_ls_number_reflns 3061
_refine_ls_number_restraints 1
_refine_ls_restrained_S_all 1.020
_refine_ls_R_factor_all 0.0544
_refine_ls_R_factor_gt 0.0417
_refine_ls_shift/su_max 0.000
_refine_ls_shift/su_mean 0.000
_refine_ls_structure_factor_coef Fsqd
_refine_ls_weighting_details 'w=1/[\s^2^(Fo^2^)+(0.0369P)^2^+0.2057P] where P=(Fo^2^+2Fc^2^)/3'
_refine_ls_weighting_scheme calc
_refine_ls_wR_factor_gt 0.0841
_refine_ls_wR_factor_ref 0.0903
_reflns_Friedel_coverage 0.579
_reflns_Friedel_fraction_full 0.684
_reflns_Friedel_fraction_max 0.638
_reflns_number_gt 2596
_reflns_number_total 3061
_reflns_threshold_expression 'I > 2\s(I)'
_cod_data_source_file d1sc03554a2.cif
_cod_data_source_block le166_4
_cod_database_code 1564279
_shelx_shelxl_version_number 2017/1
_shelx_space_group_comment
;
The symmetry employed for this shelxl refinement is uniquely defined
by the following loop, which should always be used as a source of
symmetry information in preference to the above space-group names.
They are only intended as comments.
;
_olex2_refinement_description
;
1. Fixed Uiso
 At 1.2 times of:
  All C(H) groups, All C(H,H) groups
 At 1.5 times of:
  All C(H,H,H) groups, All O(H) groups
2.a Ternary CH refined with riding coordinates:
 C1(H1), C3(H3), C8(H8)
2.b Secondary CH2 refined with riding coordinates:
 C4(H4A,H4B)
2.c Aromatic/amide H refined with riding coordinates:
 C6(H6), C7(H7), C10(H10)
2.d Idealised Me refined as rotating group:
 C11(H11A,H11B,H11C), C14(H14A,H14B,H14C), C15(H15A,H15B,H15C), C16(H16A,H16B,
 H16C), C17(H17A,H17B,H17C)
2.e Idealised tetrahedral OH refined as rotating group:
 O2(H2)
;
_olex2_submission_special_instructions 'No special instructions were received'

loop_
_space_group_symop_operation_xyz
'x, y, z'
'-x, y+1/2, -z'

loop_
_atom_site_label
_atom_site_type_symbol
_atom_site_fract_x
_atom_site_fract_y
_atom_site_fract_z
_atom_site_U_iso_or_equiv
_atom_site_adp_type
_atom_site_occupancy
_atom_site_site_symmetry_order
_atom_site_calc_flag
_atom_site_refinement_flags_posn
_atom_site_refinement_flags_adp
_atom_site_refinement_flags_occupancy
_atom_site_disorder_assembly
_atom_site_disorder_group
O1 O -0.0010(4) 0.24117(17) 0.07517(18) 0.0271(5) Uani 1 1 d . . . . .
O2 O 0.2960(4) 0.88248(16) 0.05586(19) 0.0284(5) Uani 1 1 d . . . . .
H2 H 0.208777 0.843457 0.012086 0.043 Uiso 1 1 calc GR . . . .
O3 O 0.6629(3) 0.50155(16) 0.30498(16) 0.0192(4) Uani 1 1 d . . . . .
N1 N 0.2800(4) 0.23045(19) 0.2218(2) 0.0201(5) Uani 1 1 d . . . . .
N2 N 0.3124(4) 0.41010(18) 0.27270(18) 0.0156(5) Uani 1 1 d . . . . .
C1 C 0.3868(5) 0.2998(2) 0.3126(2) 0.0166(6) Uani 1 1 d . . . . .
H1 H 0.560956 0.294291 0.315307 0.020 Uiso 1 1 calc R . . . .
C2 C 0.1214(5) 0.2837(2) 0.1526(2) 0.0199(6) Uani 1 1 d . . . . .
C3 C 0.1216(5) 0.4041(2) 0.1837(2) 0.0164(6) Uani 1 1 d . . . . .
H3 H -0.030967 0.426736 0.210128 0.020 Uiso 1 1 calc R . . . .
C4 C 0.1982(5) 0.4850(2) 0.0964(2) 0.0185(6) Uani 1 1 d . . . . .
H4A H 0.061451 0.521351 0.055769 0.022 Uiso 1 1 calc R . . . .
H4B H 0.290162 0.446790 0.043014 0.022 Uiso 1 1 calc R . . . .
C5 C 0.3512(5) 0.5702(2) 0.1668(2) 0.0168(6) Uani 1 1 d . . . . .
C6 C 0.5345(5) 0.6235(2) 0.1051(2) 0.0202(6) Uani 1 1 d . . . . .
H6 H 0.637796 0.577222 0.069401 0.024 Uiso 1 1 calc R . . . .
C7 C 0.5596(5) 0.7315(2) 0.0978(2) 0.0213(6) Uani 1 1 d . . . . .
H7 H 0.686663 0.758434 0.060869 0.026 Uiso 1 1 calc R . . . .
C8 C 0.4024(5) 0.8144(2) 0.1434(3) 0.0202(6) Uani 1 1 d . . . . .
H8 H 0.501431 0.863311 0.195045 0.024 Uiso 1 1 calc R . . . .
C9 C 0.2189(5) 0.7624(2) 0.2080(2) 0.0180(6) Uani 1 1 d . . . . .
C10 C 0.1988(5) 0.6533(2) 0.2183(2) 0.0178(6) Uani 1 1 d . . . . .
H10 H 0.080807 0.626088 0.260860 0.021 Uiso 1 1 calc R . . . .
C11 C 0.0546(5) 0.8402(3) 0.2572(3) 0.0260(7) Uani 1 1 d . . . . .
H11A H -0.017582 0.889217 0.199412 0.039 Uiso 1 1 calc GR . . . .
H11B H 0.141268 0.884614 0.314874 0.039 Uiso 1 1 calc GR . . . .
H11C H -0.067353 0.797851 0.289516 0.039 Uiso 1 1 calc GR . . . .
C12 C 0.4669(4) 0.4928(2) 0.2567(2) 0.0155(5) Uani 1 1 d . . . . .
C13 C 0.3095(5) 0.2742(2) 0.4276(3) 0.0205(6) Uani 1 1 d . . . . .
C14 C 0.0427(5) 0.2731(3) 0.4249(3) 0.0264(7) Uani 1 1 d . . . . .
H14A H -0.021142 0.215526 0.373818 0.040 Uiso 1 1 calc GR . . . .
H14B H -0.019401 0.345273 0.399948 0.040 Uiso 1 1 calc GR . . . .
H14C H -0.002282 0.257728 0.499146 0.040 Uiso 1 1 calc GR . . . .
C15 C 0.4079(5) 0.1619(3) 0.4692(3) 0.0309(8) Uani 1 1 d . . . . .
H15A H 0.575827 0.158886 0.460997 0.046 Uiso 1 1 calc GR . . . .
H15B H 0.328012 0.102320 0.425803 0.046 Uiso 1 1 calc GR . . . .
H15C H 0.382431 0.152772 0.547258 0.046 Uiso 1 1 calc GR . . . .
C16 C 0.4103(5) 0.3647(3) 0.5061(3) 0.0284(7) Uani 1 1 d . . . . .
H16A H 0.338918 0.435887 0.483912 0.043 Uiso 1 1 calc GR . . . .
H16B H 0.579871 0.369075 0.503067 0.043 Uiso 1 1 calc GR . . . .
H16C H 0.376518 0.347163 0.581700 0.043 Uiso 1 1 calc GR . . . .
C17 C 0.3510(7) 0.1168(3) 0.2026(3) 0.0387(9) Uani 1 1 d . . . . .
H17A H 0.278730 0.067224 0.253402 0.058 Uiso 1 1 calc GR . . . .
H17B H 0.521595 0.110908 0.215430 0.058 Uiso 1 1 calc GR . . . .
H17C H 0.300402 0.095771 0.126217 0.058 Uiso 1 1 calc GR . . . .

loop_
_atom_site_aniso_label
_atom_site_aniso_U_11
_atom_site_aniso_U_22
_atom_site_aniso_U_33
_atom_site_aniso_U_23
_atom_site_aniso_U_13
_atom_site_aniso_U_12
O1 0.0345(12) 0.0217(12) 0.0238(12) -0.0031(9) -0.0035(10) -0.0077(9)
O2 0.0357(13) 0.0177(12) 0.0310(13) 0.0065(9) -0.0011(10) 0.0015(9)
O3 0.0171(10) 0.0190(11) 0.0214(11) -0.0011(9) 0.0012(8) -0.0002(8)
N1 0.0268(13) 0.0128(12) 0.0203(13) -0.0005(10) 0.0007(11) -0.0006(10)
N2 0.0155(11) 0.0135(12) 0.0176(12) -0.0008(9) 0.0006(9) 0.0021(9)
C1 0.0176(14) 0.0122(14) 0.0193(14) 0.0009(11) -0.0007(11) 0.0015(11)
C2 0.0216(15) 0.0174(15) 0.0214(16) -0.0008(12) 0.0064(13) -0.0051(11)
C3 0.0130(13) 0.0180(15) 0.0178(14) -0.0007(11) -0.0007(11) 0.0000(11)
C4 0.0196(14) 0.0174(15) 0.0180(14) 0.0018(12) -0.0005(11) 0.0001(12)
C5 0.0174(14) 0.0145(15) 0.0185(15) 0.0007(11) 0.0019(12) 0.0018(11)
C6 0.0185(15) 0.0215(16) 0.0209(15) 0.0028(12) 0.0042(12) 0.0048(11)
C7 0.0170(13) 0.0228(16) 0.0244(16) 0.0050(12) 0.0025(12) -0.0018(12)
C8 0.0210(15) 0.0166(16) 0.0221(16) 0.0020(11) -0.0023(13) -0.0006(11)
C9 0.0154(13) 0.0185(15) 0.0193(15) -0.0006(11) -0.0023(12) 0.0032(11)
C10 0.0169(13) 0.0165(15) 0.0200(15) 0.0005(11) 0.0026(12) 0.0013(11)
C11 0.0240(15) 0.0215(17) 0.0324(19) -0.0022(13) 0.0022(14) 0.0032(13)
C12 0.0169(14) 0.0139(13) 0.0165(13) -0.0029(12) 0.0053(11) 0.0016(11)
C13 0.0186(14) 0.0215(15) 0.0212(15) 0.0058(12) 0.0001(12) -0.0029(11)
C14 0.0211(15) 0.0346(19) 0.0236(16) 0.0048(14) 0.0023(13) -0.0026(13)
C15 0.0311(17) 0.0292(18) 0.0319(19) 0.0155(15) 0.0006(14) 0.0013(14)
C16 0.0286(17) 0.037(2) 0.0197(17) 0.0010(14) 0.0021(14) -0.0050(14)
C17 0.065(2) 0.0145(16) 0.036(2) -0.0013(14) -0.0030(18) 0.0076(15)

loop_
_atom_type_symbol
_atom_type_description
_atom_type_scat_dispersion_real
_atom_type_scat_dispersion_imag
_atom_type_scat_source
C C 0.0033 0.0016 'International Tables Vol C Tables 4.2.6.8 and 6.1.1.4'
H H 0.0000 0.0000 'International Tables Vol C Tables 4.2.6.8 and 6.1.1.4'
N N 0.0061 0.0033 'International Tables Vol C Tables 4.2.6.8 and 6.1.1.4'
O O 0.0106 0.0060 'International Tables Vol C Tables 4.2.6.8 and 6.1.1.4'

loop_
_geom_angle_atom_site_label_1
_geom_angle_atom_site_label_2
_geom_angle_atom_site_label_3
_geom_angle
_geom_angle_site_symmetry_1
_geom_angle_site_symmetry_3
_geom_angle_publ_flag
C8 O2 H2 109.5 . . ?
C2 N1 C1 113.9(2) . . ?
C2 N1 C17 122.3(3) . . ?
C17 N1 C1 123.6(3) . . ?
C3 N2 C1 111.9(2) . . ?
C12 N2 C1 122.7(2) . . ?
C12 N2 C3 112.5(2) . . ?
N1 C1 H1 109.3 . . ?
N1 C1 C13 115.5(2) . . ?
N2 C1 N1 100.5(2) . . ?
N2 C1 H1 109.3 . . ?
N2 C1 C13 112.5(2) . . ?
C13 C1 H1 109.3 . . ?
O1 C2 N1 125.6(3) . . ?
O1 C2 C3 125.6(3) . . ?
N1 C2 C3 108.8(2) . . ?
N2 C3 C2 102.4(2) . . ?
N2 C3 H3 111.4 . . ?
N2 C3 C4 103.6(2) . . ?
C2 C3 H3 111.4 . . ?
C2 C3 C4 115.9(2) . . ?
C4 C3 H3 111.4 . . ?
C3 C4 H4A 111.2 . . ?
C3 C4 H4B 111.2 . . ?
C3 C4 C5 103.0(2) . . ?
H4A C4 H4B 109.1 . . ?
C5 C4 H4A 111.2 . . ?
C5 C4 H4B 111.2 . . ?
C6 C5 C4 113.4(2) . . ?
C6 C5 C10 112.6(2) . . ?
C6 C5 C12 109.9(2) . . ?
C10 C5 C4 110.5(2) . . ?
C10 C5 C12 109.8(2) . . ?
C12 C5 C4 99.9(2) . . ?
C5 C6 H6 118.4 . . ?
C7 C6 C5 123.2(3) . . ?
C7 C6 H6 118.4 . . ?
C6 C7 H7 117.7 . . ?
C6 C7 C8 124.5(3) . . ?
C8 C7 H7 117.7 . . ?
O2 C8 C7 109.9(2) . . ?
O2 C8 H8 107.6 . . ?
O2 C8 C9 110.8(2) . . ?
C7 C8 H8 107.6 . . ?
C7 C8 C9 113.0(2) . . ?
C9 C8 H8 107.6 . . ?
C10 C9 C8 122.2(2) . . ?
C10 C9 C11 121.5(3) . . ?
C11 C9 C8 116.4(2) . . ?
C5 C10 H10 117.9 . . ?
C9 C10 C5 124.3(3) . . ?
C9 C10 H10 117.9 . . ?
C9 C11 H11A 109.5 . . ?
C9 C11 H11B 109.5 . . ?
C9 C11 H11C 109.5 . . ?
H11A C11 H11B 109.5 . . ?
H11A C11 H11C 109.5 . . ?
H11B C11 H11C 109.5 . . ?
O3 C12 N2 125.3(3) . . ?
O3 C12 C5 127.1(3) . . ?
N2 C12 C5 107.7(2) . . ?
C14 C13 C1 110.9(2) . . ?
C14 C13 C15 109.6(2) . . ?
C15 C13 C1 110.4(2) . . ?
C16 C13 C1 107.3(2) . . ?
C16 C13 C14 109.8(3) . . ?
C16 C13 C15 108.8(3) . . ?
C13 C14 H14A 109.5 . . ?
C13 C14 H14B 109.5 . . ?
C13 C14 H14C 109.5 . . ?
H14A C14 H14B 109.5 . . ?
H14A C14 H14C 109.5 . . ?
H14B C14 H14C 109.5 . . ?
C13 C15 H15A 109.5 . . ?
C13 C15 H15B 109.5 . . ?
C13 C15 H15C 109.5 . . ?
H15A C15 H15B 109.5 . . ?
H15A C15 H15C 109.5 . . ?
H15B C15 H15C 109.5 . . ?
C13 C16 H16A 109.5 . . ?
C13 C16 H16B 109.5 . . ?
C13 C16 H16C 109.5 . . ?
H16A C16 H16B 109.5 . . ?
H16A C16 H16C 109.5 . . ?
H16B C16 H16C 109.5 . . ?
N1 C17 H17A 109.5 . . ?
N1 C17 H17B 109.5 . . ?
N1 C17 H17C 109.5 . . ?
H17A C17 H17B 109.5 . . ?
H17A C17 H17C 109.5 . . ?
H17B C17 H17C 109.5 . . ?

loop_
_geom_bond_atom_site_label_1
_geom_bond_atom_site_label_2
_geom_bond_distance
_geom_bond_site_symmetry_2
_geom_bond_publ_flag
O1 C2 1.232(3) . ?
O2 H2 0.8400 . ?
O2 C8 1.435(3) . ?
O3 C12 1.224(3) . ?
N1 C1 1.472(4) . ?
N1 C2 1.344(4) . ?
N1 C17 1.459(4) . ?
N2 C1 1.468(3) . ?
N2 C3 1.467(3) . ?
N2 C12 1.363(3) . ?
C1 H1 1.0000 . ?
C1 C13 1.538(4) . ?
C2 C3 1.504(4) . ?
C3 H3 1.0000 . ?
C3 C4 1.537(4) . ?
C4 H4A 0.9900 . ?
C4 H4B 0.9900 . ?
C4 C5 1.556(4) . ?
C5 C6 1.496(4) . ?
C5 C10 1.507(4) . ?
C5 C12 1.540(4) . ?
C6 H6 0.9500 . ?
C6 C7 1.318(4) . ?
C7 H7 0.9500 . ?
C7 C8 1.490(4) . ?
C8 H8 1.0000 . ?
C8 C9 1.510(4) . ?
C9 C10 1.331(4) . ?
C9 C11 1.497(4) . ?
C10 H10 0.9500 . ?
C11 H11A 0.9800 . ?
C11 H11B 0.9800 . ?
C11 H11C 0.9800 . ?
C13 C14 1.530(4) . ?
C13 C15 1.537(4) . ?
C13 C16 1.529(4) . ?
C14 H14A 0.9800 . ?
C14 H14B 0.9800 . ?
C14 H14C 0.9800 . ?
C15 H15A 0.9800 . ?
C15 H15B 0.9800 . ?
C15 H15C 0.9800 . ?
C16 H16A 0.9800 . ?
C16 H16B 0.9800 . ?
C16 H16C 0.9800 . ?
C17 H17A 0.9800 . ?
C17 H17B 0.9800 . ?
C17 H17C 0.9800 . ?

loop_
_geom_torsion_atom_site_label_1
_geom_torsion_atom_site_label_2
_geom_torsion_atom_site_label_3
_geom_torsion_atom_site_label_4
_geom_torsion
_geom_torsion_site_symmetry_1
_geom_torsion_site_symmetry_2
_geom_torsion_site_symmetry_3
_geom_torsion_site_symmetry_4
_geom_torsion_publ_flag
O1 C2 C3 N2 -174.7(3) . . . . ?
O1 C2 C3 C4 -62.7(4) . . . . ?
O2 C8 C9 C10 121.6(3) . . . . ?
O2 C8 C9 C11 -56.5(3) . . . . ?
N1 C1 C13 C14 -51.9(3) . . . . ?
N1 C1 C13 C15 69.8(3) . . . . ?
N1 C1 C13 C16 -171.9(2) . . . . ?
N1 C2 C3 N2 4.1(3) . . . . ?
N1 C2 C3 C4 116.1(2) . . . . ?
N2 C1 C13 C14 62.7(3) . . . . ?
N2 C1 C13 C15 -175.6(2) . . . . ?
N2 C1 C13 C16 -57.2(3) . . . . ?
N2 C3 C4 C5 -28.2(3) . . . . ?
C1 N1 C2 O1 -175.1(3) . . . . ?
C1 N1 C2 C3 6.1(3) . . . . ?
C1 N2 C3 C2 -12.9(3) . . . . ?
C1 N2 C3 C4 -133.8(2) . . . . ?
C1 N2 C12 O3 -26.1(4) . . . . ?
C1 N2 C12 C5 153.0(2) . . . . ?
C2 N1 C1 N2 -13.4(3) . . . . ?
C2 N1 C1 C13 107.9(3) . . . . ?
C2 C3 C4 C5 -139.5(2) . . . . ?
C3 N2 C1 N1 15.9(3) . . . . ?
C3 N2 C1 C13 -107.5(2) . . . . ?
C3 N2 C12 O3 -164.2(2) . . . . ?
C3 N2 C12 C5 14.9(3) . . . . ?
C3 C4 C5 C6 152.3(2) . . . . ?
C3 C4 C5 C10 -80.1(3) . . . . ?
C3 C4 C5 C12 35.5(2) . . . . ?
C4 C5 C6 C7 126.9(3) . . . . ?
C4 C5 C10 C9 -126.1(3) . . . . ?
C4 C5 C12 O3 147.6(3) . . . . ?
C4 C5 C12 N2 -31.5(3) . . . . ?
C5 C6 C7 C8 -3.9(5) . . . . ?
C6 C5 C10 C9 1.8(4) . . . . ?
C6 C5 C12 O3 28.1(4) . . . . ?
C6 C5 C12 N2 -151.0(2) . . . . ?
C6 C7 C8 O2 -119.7(3) . . . . ?
C6 C7 C8 C9 4.6(4) . . . . ?
C7 C8 C9 C10 -2.3(4) . . . . ?
C7 C8 C9 C11 179.6(3) . . . . ?
C8 C9 C10 C5 -0.8(5) . . . . ?
C10 C5 C6 C7 0.5(4) . . . . ?
C10 C5 C12 O3 -96.3(3) . . . . ?
C10 C5 C12 N2 84.6(3) . . . . ?
C11 C9 C10 C5 177.2(3) . . . . ?
C12 N2 C1 N1 -122.4(3) . . . . ?
C12 N2 C1 C13 114.2(3) . . . . ?
C12 N2 C3 C2 129.7(2) . . . . ?
C12 N2 C3 C4 8.9(3) . . . . ?
C12 C5 C6 C7 -122.3(3) . . . . ?
C12 C5 C10 C9 124.7(3) . . . . ?
C17 N1 C1 N2 162.0(3) . . . . ?
C17 N1 C1 C13 -76.7(3) . . . . ?
C17 N1 C2 O1 9.4(4) . . . . ?
C17 N1 C2 C3 -169.4(3) . . . . ?
